data_1529512
loop_
_publ_author_name
'Abdullaev, G.K.'
'Mamedov, H.S.'

_publ_section_title
;
 The refinement of the crystal structure of copper metaborate Cu B2 O4
;
_journal_name_full 'Zhurnal Strukturnoi Khimii (Issue-No. from 1981)'
_journal_page_first 184
_journal_page_last 187
_journal_volume 22
_journal_year 1981
_chemical_formula_sum 'B2 Cu O4'
_chemical_name_systematic 'Cu (B2 O4)'
_space_group_IT_number 122
_symmetry_space_group_name_Hall 'I -4 2bw'
_symmetry_space_group_name_H-M 'I -4 2 d'
_cell_angle_alpha 90
_cell_angle_beta 90
_cell_angle_gamma 90
_cell_formula_units_Z 12
_cell_length_a 11.506
_cell_length_b 11.506
_cell_length_c 5.644
_cell_volume 747.198
_citation_journal_id_ASTM ZSTKAI
_cod_data_source_file Abdullaev_ZSTKAI_1981_1697.cif
_cod_data_source_block B2Cu1O4
_cod_original_formula_sum 'B2 Cu1 O4'
_cod_database_code 1529512

loop_
_symmetry_equiv_pos_as_xyz
x,y,z
y,-x,-z
-x,-y,z
-y,x,-z
x,-y+1/2,-z+1/4
-y+1/2,-x,z+3/4
-x,y+1/2,-z+1/4
y+1/2,x,z+3/4
x+1/2,y+1/2,z+1/2
y+1/2,-x+1/2,-z+1/2
-x+1/2,-y+1/2,z+1/2
-y+1/2,x+1/2,-z+1/2
x+1/2,-y+1,-z+3/4
-y+1,-x+1/2,z+5/4
-x+1/2,y+1,-z+3/4
y+1,x+1/2,z+5/4

loop_
_atom_site_label
_atom_site_type_symbol
_atom_site_fract_x
_atom_site_fract_y
_atom_site_fract_z
_atom_site_occupancy
_atom_site_U_iso_or_equiv
O1 O-2 0.1583 0.0707 0.494 1 0.0
O4 O-2 0.0738 0.1891 0.7983 1 0.0
O3 O-2 0.25 0.0833 0.875 1 0.0
O2 O-2 0.2523 0.25 0.625 1 0.0
Cu2 Cu+2 0.0815 0.25 0.125 1 0.0
B2 B+3 0.0004 0.25 0.625 1 0.0
Cu1 Cu+2 0 0 0.5 1 0.0
B1 B+3 0.1828 0.1469 0.6964 1 0.0
